data_4509226
loop_
_publ_author_name
'Tong, Xiao-Lan'
'Wang, Duo-Zhi'
'Hu, Tong-Liang'
'Song, Wei-Chao'
'Tao, Ying'
'Bu, Xian-He'

_publ_section_title
;
 Zinc and Cadmium Coordination Polymers with Bis(tetrazole) Ligands
 Bearing Flexible Spacers: Synthesis, Crystal Structures, and Properties
;
_journal_issue 5
_journal_name_full 'Crystal Growth &amp; Design'
_journal_page_first 2280
_journal_paper_doi 10.1021/cg8010629
_journal_volume 9
_journal_year 2009
_chemical_formula_sum 'C4 H6 Cd2 Cl2 N8 O'
_chemical_formula_weight 477.87
_chemical_name_systematic
; 
 ? 
;
_space_group_IT_number 14
_symmetry_cell_setting monoclinic
_symmetry_space_group_name_Hall '-P 2ybc'
_symmetry_space_group_name_H-M 'P 1 21/c 1'
_atom_sites_solution_hydrogens none
_atom_sites_solution_primary direct
_atom_sites_solution_secondary difmap
_audit_creation_method SHELXL-97
_cell_angle_alpha 90.00
_cell_angle_beta 111.29(3)
_cell_angle_gamma 90.00
_cell_formula_units_Z 4
_cell_length_a 9.885(2)
_cell_length_b 9.5013(19)
_cell_length_c 12.782(3)
_cell_measurement_reflns_used 2319
_cell_measurement_temperature 113.1500
_cell_measurement_theta_max 25.0009
_cell_measurement_theta_min 2.7423
_cell_volume 1118.6(5)
_computing_structure_refinement 'SHELXL-97 (Sheldrick, 1997)'
_computing_structure_solution 'SHELXS-97 (Sheldrick, 1990)'
_diffrn_ambient_temperature 113.1500
_diffrn_measured_fraction_theta_full 0.993
_diffrn_measured_fraction_theta_max 0.993
_diffrn_measurement_device_type 'Bruker P4'
_diffrn_measurement_method '\w scans'
_diffrn_radiation_monochromator graphite
_diffrn_radiation_source 'fine-focus sealed tube'
_diffrn_radiation_type MoK\a
_diffrn_radiation_wavelength 0.71073
_diffrn_reflns_av_R_equivalents 0.0428
_diffrn_reflns_av_sigmaI/netI 0.0378
_diffrn_reflns_limit_h_max 13
_diffrn_reflns_limit_h_min -13
_diffrn_reflns_limit_k_max 12
_diffrn_reflns_limit_k_min -12
_diffrn_reflns_limit_l_max 17
_diffrn_reflns_limit_l_min -17
_diffrn_reflns_number 14127
_diffrn_reflns_theta_full 28.70
_diffrn_reflns_theta_max 28.70
_diffrn_reflns_theta_min 2.21
_diffrn_standards_decay_% none
_diffrn_standards_interval_count 150
_diffrn_standards_number 2
_exptl_absorpt_coefficient_mu 4.275
_exptl_absorpt_correction_T_max 1.0000
_exptl_absorpt_correction_T_min 0.7591
_exptl_absorpt_correction_type multi-scan
_exptl_crystal_colour Colorless
_exptl_crystal_density_diffrn 2.826
_exptl_crystal_density_method 'not measured'
_exptl_crystal_description Prism
_exptl_crystal_F_000 888
_exptl_crystal_size_max 0.16
_exptl_crystal_size_mid 0.14
_exptl_crystal_size_min 0.12
_refine_diff_density_max 0.590
_refine_diff_density_min -1.131
_refine_diff_density_rms 0.193
_refine_ls_extinction_method none
_refine_ls_goodness_of_fit_ref 1.108
_refine_ls_hydrogen_treatment mixed
_refine_ls_matrix_type full
_refine_ls_number_parameters 162
_refine_ls_number_reflns 2875
_refine_ls_number_restraints 0
_refine_ls_restrained_S_all 1.108
_refine_ls_R_factor_all 0.0235
_refine_ls_R_factor_gt 0.0195
_refine_ls_shift/su_max 0.014
_refine_ls_shift/su_mean 0.001
_refine_ls_structure_factor_coef Fsqd
_refine_ls_weighting_details 'calc w=1/[\s^2^(Fo^2^)+(0.0187P)^2^+0.0000P] where P=(Fo^2^+2Fc^2^)/3'
_refine_ls_weighting_scheme calc
_refine_ls_wR_factor_gt 0.0512
_refine_ls_wR_factor_ref 0.0519
_reflns_number_gt 2455
_reflns_number_total 2875
_reflns_threshold_expression >2sigma(I)
_cod_data_source_file cg8010629sup1.cif
_cod_data_source_block 2
_cod_depositor_comments
;
The following automatic conversions were performed:

'_symmetry_cell_setting' value 'Monoclinic' changed to 'monoclinic'
according to /home/saulius/struct/CIF-dictionaries/cif_core.dic
dictionary named 'cif_core.dic' version 2.4.2 from 2011-04-26.

Automatic conversion script
Id: cif_fix_values 1891 2012-01-12 08:04:46Z andrius 
;
_cod_original_cell_volume 1118.6(4)
_cod_original_sg_symbol_H-M 'P2(1)/c  '
_cod_database_code 4509226

loop_
_symmetry_equiv_pos_as_xyz
'x, y, z'
'-x, y+1/2, -z+1/2'
'-x, -y, -z'
'x, -y-1/2, z-1/2'

loop_
_atom_site_label
_atom_site_type_symbol
_atom_site_fract_x
_atom_site_fract_y
_atom_site_fract_z
_atom_site_U_iso_or_equiv
_atom_site_adp_type
_atom_site_occupancy
_atom_site_symmetry_multiplicity
_atom_site_calc_flag
_atom_site_refinement_flags
N8 N 0.2612(3) 1.1292(2) 0.5226(2) 0.0073(5) Uani 1 1 d .
N7 N 0.2421(3) 1.2222(2) 0.4382(2) 0.0078(5) Uani 1 1 d .
N6 N 0.2480(3) 1.1536(2) 0.3507(2) 0.0078(5) Uani 1 1 d .
N5 N 0.2690(3) 1.0156(2) 0.3744(2) 0.0087(5) Uani 1 1 d .
C4 C 0.2763(3) 1.0037(3) 0.4802(2) 0.0073(6) Uani 1 1 d .
C3 C 0.2912(3) 0.8683(3) 0.5426(2) 0.0081(6) Uani 1 1 d .
H3A H 0.1951 0.8327 0.5321 0.010 Uiso 1 1 calc R
H3B H 0.3410 0.8859 0.6222 0.010 Uiso 1 1 calc R
N1 N 0.5010(3) 0.6224(3) 0.6844(2) 0.0092(5) Uani 1 1 d .
Cd1 Cd 0.28298(2) 0.22341(2) 0.699259(17) 0.00608(6) Uani 1 1 d .
Cd2 Cd 0.10988(2) 0.43287(2) 0.416378(17) 0.00707(6) Uani 1 1 d .
Cl2 Cl 0.15058(9) 0.49923(8) 0.23824(6) 0.01263(16) Uani 1 1 d .
Cl1 Cl -0.02529(8) 0.66502(8) 0.42154(6) 0.00852(15) Uani 1 1 d .
O1W O -0.1121(3) 0.3358(3) 0.30819(19) 0.0143(5) Uani 1 1 d .
N4 N 0.3180(3) 0.5147(3) 0.5587(2) 0.0075(5) Uani 1 1 d .
N3 N 0.3735(3) 0.4331(2) 0.6515(2) 0.0087(5) Uani 1 1 d .
N2 N 0.4826(3) 0.4971(3) 0.7266(2) 0.0105(5) Uani 1 1 d .
C1 C 0.3993(3) 0.6303(3) 0.5811(2) 0.0075(6) Uani 1 1 d .
C2 C 0.3744(3) 0.7558(3) 0.5049(2) 0.0091(6) Uani 1 1 d .
H2A H 0.3192 0.7281 0.4282 0.011 Uiso 1 1 calc R
H2B H 0.4669 0.7935 0.5076 0.011 Uiso 1 1 calc R
H2WA H -0.179(6) 0.377(5) 0.251(5) 0.072(18) Uiso 1 1 d .
H1WA H -0.132(5) 0.266(5) 0.284(4) 0.046(16) Uiso 1 1 d .

loop_
_atom_site_aniso_label
_atom_site_aniso_U_11
_atom_site_aniso_U_22
_atom_site_aniso_U_33
_atom_site_aniso_U_23
_atom_site_aniso_U_13
_atom_site_aniso_U_12
N8 0.0099(13) 0.0058(12) 0.0062(12) 0.0022(10) 0.0029(10) 0.0000(10)
N7 0.0094(13) 0.0078(13) 0.0047(12) 0.0004(10) 0.0007(10) 0.0016(10)
N6 0.0104(13) 0.0068(12) 0.0056(12) -0.0011(10) 0.0024(10) 0.0010(10)
N5 0.0131(13) 0.0041(12) 0.0075(12) 0.0001(10) 0.0022(10) -0.0007(10)
C4 0.0053(14) 0.0093(15) 0.0064(14) 0.0007(12) 0.0010(11) 0.0010(11)
C3 0.0099(15) 0.0064(15) 0.0065(14) 0.0011(11) 0.0012(12) -0.0009(12)
N1 0.0100(13) 0.0060(13) 0.0098(13) 0.0013(10) 0.0014(11) -0.0014(10)
Cd1 0.00740(11) 0.00531(12) 0.00462(11) 0.00045(8) 0.00108(8) 0.00049(8)
Cd2 0.00737(11) 0.00665(12) 0.00592(11) 0.00030(8) 0.00089(8) 0.00128(8)
Cl2 0.0199(4) 0.0088(4) 0.0124(4) 0.0024(3) 0.0097(3) 0.0042(3)
Cl1 0.0078(3) 0.0084(3) 0.0083(3) 0.0012(3) 0.0018(3) 0.0019(3)
O1W 0.0160(13) 0.0093(12) 0.0110(12) 0.0013(10) -0.0030(10) -0.0023(10)
N4 0.0074(12) 0.0072(13) 0.0063(12) 0.0014(10) 0.0008(10) 0.0009(10)
N3 0.0076(13) 0.0088(13) 0.0075(12) 0.0003(10) 0.0002(10) -0.0008(10)
N2 0.0088(13) 0.0087(13) 0.0101(13) 0.0007(10) -0.0012(11) -0.0038(10)
C1 0.0080(14) 0.0061(14) 0.0087(14) 0.0005(11) 0.0033(12) 0.0022(11)
C2 0.0111(15) 0.0077(15) 0.0080(15) 0.0016(12) 0.0030(12) 0.0012(12)

loop_
_atom_type_symbol
_atom_type_description
_atom_type_scat_dispersion_real
_atom_type_scat_dispersion_imag
_atom_type_scat_source
C C 0.0033 0.0016 'International Tables Vol C Tables 4.2.6.8 and 6.1.1.4'
H H 0.0000 0.0000 'International Tables Vol C Tables 4.2.6.8 and 6.1.1.4'
N N 0.0061 0.0033 'International Tables Vol C Tables 4.2.6.8 and 6.1.1.4'
O O 0.0106 0.0060 'International Tables Vol C Tables 4.2.6.8 and 6.1.1.4'
Cl Cl 0.1484 0.1585 'International Tables Vol C Tables 4.2.6.8 and 6.1.1.4'
Cd Cd -0.8075 1.2024 'International Tables Vol C Tables 4.2.6.8 and 6.1.1.4'

loop_
_geom_angle_atom_site_label_1
_geom_angle_atom_site_label_2
_geom_angle_atom_site_label_3
_geom_angle
_geom_angle_site_symmetry_1
_geom_angle_site_symmetry_3
C4 N8 N7 105.2(2) . .
C4 N8 Cd1 137.57(19) . 1_565
N7 N8 Cd1 116.86(17) . 1_565
N6 N7 N8 108.6(2) . .
N6 N7 Cd2 121.02(18) . 1_565
N8 N7 Cd2 124.14(17) . 1_565
N7 N6 N5 110.0(2) . .
N7 N6 Cd1 120.77(18) . 4_575
N5 N6 Cd1 127.12(18) . 4_575
C4 N5 N6 105.0(2) . .
N5 C4 N8 111.2(3) . .
N5 C4 C3 125.0(3) . .
N8 C4 C3 123.6(3) . .
C4 C3 C2 113.1(2) . .
C4 C3 H3A 109.0 . .
C2 C3 H3A 109.0 . .
C4 C3 H3B 109.0 . .
C2 C3 H3B 109.0 . .
H3A C3 H3B 107.8 . .
C1 N1 N2 106.4(2) . .
C1 N1 Cd1 142.6(2) . 2_656
N2 N1 Cd1 109.59(18) . 2_656
N1 Cd1 N3 99.68(9) 2_646 .
N1 Cd1 N8 101.48(9) 2_646 1_545
N3 Cd1 N8 89.09(8) . 1_545
N1 Cd1 N6 93.04(9) 2_646 4_576
N3 Cd1 N6 88.66(8) . 4_576
N8 Cd1 N6 165.48(9) 1_545 4_576
N1 Cd1 Cl2 87.22(7) 2_646 4_566
N3 Cd1 Cl2 173.09(7) . 4_566
N8 Cd1 Cl2 89.85(6) 1_545 4_566
N6 Cd1 Cl2 90.66(6) 4_576 4_566
N1 Cd1 Cl1 175.26(6) 2_646 3_566
N3 Cd1 Cl1 83.50(7) . 3_566
N8 Cd1 Cl1 82.02(7) 1_545 3_566
N6 Cd1 Cl1 83.47(7) 4_576 3_566
Cl2 Cd1 Cl1 89.60(3) 4_566 3_566
O1W Cd2 N4 167.09(8) . .
O1W Cd2 N7 95.56(9) . 1_545
N4 Cd2 N7 84.04(9) . 1_545
O1W Cd2 Cl2 89.29(7) . .
N4 Cd2 Cl2 103.62(7) . .
N7 Cd2 Cl2 93.20(6) 1_545 .
O1W Cd2 Cl1 88.21(7) . .
N4 Cd2 Cl1 90.77(6) . .
N7 Cd2 Cl1 172.26(6) 1_545 .
Cl2 Cd2 Cl1 93.60(3) . .
O1W Cd2 Cl1 80.15(7) . 3_566
N4 Cd2 Cl1 86.96(6) . 3_566
N7 Cd2 Cl1 85.89(6) 1_545 3_566
Cl2 Cd2 Cl1 169.25(3) . 3_566
Cl1 Cd2 Cl1 88.11(3) . 3_566
Cd2 Cl2 Cd1 102.87(3) . 4_565
Cd2 Cl1 Cd2 91.89(3) . 3_566
Cd2 Cl1 Cd1 135.64(3) . 3_566
Cd2 Cl1 Cd1 94.89(3) 3_566 3_566
Cd2 O1W H2WA 125(3) . .
Cd2 O1W H1WA 132(4) . .
H2WA O1W H1WA 93(4) . .
C1 N4 N3 105.3(2) . .
C1 N4 Cd2 137.5(2) . .
N3 N4 Cd2 117.02(18) . .
N2 N3 N4 109.9(2) . .
N2 N3 Cd1 119.61(19) . .
N4 N3 Cd1 129.81(19) . .
N3 N2 N1 108.2(2) . .
N4 C1 N1 110.1(3) . .
N4 C1 C2 124.9(3) . .
N1 C1 C2 124.8(3) . .
C1 C2 C3 109.3(2) . .
C1 C2 H2A 109.8 . .
C3 C2 H2A 109.8 . .
C1 C2 H2B 109.8 . .
C3 C2 H2B 109.8 . .
H2A C2 H2B 108.3 . .

loop_
_geom_bond_atom_site_label_1
_geom_bond_atom_site_label_2
_geom_bond_distance
_geom_bond_site_symmetry_2
N8 C4 1.340(4) .
N8 N7 1.353(3) .
N8 Cd1 2.365(2) 1_565
N7 N6 1.315(3) .
N7 Cd2 2.351(2) 1_565
N6 N5 1.345(3) .
N6 Cd1 2.391(2) 4_575
N5 C4 1.332(4) .
C4 C3 1.494(4) .
C3 C2 1.529(4) .
C3 H3A 0.9700 .
C3 H3B 0.9700 .
N1 C1 1.340(4) .
N1 N2 1.346(3) .
N1 Cd1 2.321(3) 2_656
Cd1 N1 2.321(3) 2_646
Cd1 N3 2.354(2) .
Cd1 N8 2.365(2) 1_545
Cd1 N6 2.391(2) 4_576
Cd1 Cl2 2.6286(9) 4_566
Cd1 Cl1 2.6722(11) 3_566
Cd2 O1W 2.318(3) .
Cd2 N4 2.330(3) .
Cd2 N7 2.351(2) 1_545
Cd2 Cl2 2.5317(9) .
Cd2 Cl1 2.5920(8) .
Cd2 Cl1 2.6673(9) 3_566
Cl2 Cd1 2.6286(9) 4_565
Cl1 Cd2 2.6673(9) 3_566
Cl1 Cd1 2.6722(11) 3_566
O1W H2WA 0.88(6) .
O1W H1WA 0.73(4) .
N4 C1 1.329(4) .
N4 N3 1.355(3) .
N3 N2 1.305(3) .
C1 C2 1.502(4) .
C2 H2A 0.9700 .
C2 H2B 0.9700 .

loop_
_geom_torsion_atom_site_label_1
_geom_torsion_atom_site_label_2
_geom_torsion_atom_site_label_3
_geom_torsion_atom_site_label_4
_geom_torsion
_geom_torsion_site_symmetry_1
_geom_torsion_site_symmetry_4
C4 N8 N7 N6 -0.9(3) . .
Cd1 N8 N7 N6 173.22(18) 1_565 .
C4 N8 N7 Cd2 151.4(2) . 1_565
Cd1 N8 N7 Cd2 -34.5(3) 1_565 1_565
N8 N7 N6 N5 0.8(3) . .
Cd2 N7 N6 N5 -152.48(19) 1_565 .
N8 N7 N6 Cd1 -163.72(17) . 4_575
Cd2 N7 N6 Cd1 43.0(3) 1_565 4_575
N7 N6 N5 C4 -0.4(3) . .
Cd1 N6 N5 C4 162.9(2) 4_575 .
N6 N5 C4 N8 -0.2(3) . .
N6 N5 C4 C3 176.6(3) . .
N7 N8 C4 N5 0.7(3) . .
Cd1 N8 C4 N5 -171.5(2) 1_565 .
N7 N8 C4 C3 -176.2(3) . .
Cd1 N8 C4 C3 11.6(5) 1_565 .
N5 C4 C3 C2 30.4(4) . .
N8 C4 C3 C2 -153.2(3) . .
O1W Cd2 Cl2 Cd1 -89.89(7) . 4_565
N4 Cd2 Cl2 Cd1 90.29(7) . 4_565
N7 Cd2 Cl2 Cd1 5.65(7) 1_545 4_565
Cl1 Cd2 Cl2 Cd1 -178.05(3) . 4_565
Cl1 Cd2 Cl2 Cd1 -79.18(14) 3_566 4_565
O1W Cd2 Cl1 Cd2 80.20(7) . 3_566
N4 Cd2 Cl1 Cd2 -86.93(6) . 3_566
N7 Cd2 Cl1 Cd2 -39.2(5) 1_545 3_566
Cl2 Cd2 Cl1 Cd2 169.37(3) . 3_566
Cl1 Cd2 Cl1 Cd2 0.0 3_566 3_566
O1W Cd2 Cl1 Cd1 -18.76(7) . 3_566
N4 Cd2 Cl1 Cd1 174.12(7) . 3_566
N7 Cd2 Cl1 Cd1 -138.1(5) 1_545 3_566
Cl2 Cd2 Cl1 Cd1 70.42(5) . 3_566
Cl1 Cd2 Cl1 Cd1 -98.95(5) 3_566 3_566
O1W Cd2 N4 C1 -134.5(4) . .
N7 Cd2 N4 C1 136.5(3) 1_545 .
Cl2 Cd2 N4 C1 44.7(3) . .
Cl1 Cd2 N4 C1 -49.2(3) . .
Cl1 Cd2 N4 C1 -137.3(3) 3_566 .
O1W Cd2 N4 N3 39.4(5) . .
N7 Cd2 N4 N3 -49.5(2) 1_545 .
Cl2 Cd2 N4 N3 -141.41(18) . .
Cl1 Cd2 N4 N3 124.70(19) . .
Cl1 Cd2 N4 N3 36.63(19) 3_566 .
C1 N4 N3 N2 0.5(3) . .
Cd2 N4 N3 N2 -175.30(18) . .
C1 N4 N3 Cd1 171.04(19) . .
Cd2 N4 N3 Cd1 -4.7(3) . .
N1 Cd1 N3 N2 -37.0(2) 2_646 .
N8 Cd1 N3 N2 -138.5(2) 1_545 .
N6 Cd1 N3 N2 55.8(2) 4_576 .
Cl2 Cd1 N3 N2 140.3(4) 4_566 .
Cl1 Cd1 N3 N2 139.4(2) 3_566 .
N1 Cd1 N3 N4 153.1(2) 2_646 .
N8 Cd1 N3 N4 51.7(2) 1_545 .
N6 Cd1 N3 N4 -114.0(2) 4_576 .
Cl2 Cd1 N3 N4 -29.6(7) 4_566 .
Cl1 Cd1 N3 N4 -30.4(2) 3_566 .
N4 N3 N2 N1 -0.1(3) . .
Cd1 N3 N2 N1 -171.76(17) . .
C1 N1 N2 N3 -0.3(3) . .
Cd1 N1 N2 N3 -170.12(18) 2_656 .
N3 N4 C1 N1 -0.7(3) . .
Cd2 N4 C1 N1 173.7(2) . .
N3 N4 C1 C2 -176.7(3) . .
Cd2 N4 C1 C2 -2.3(5) . .
N2 N1 C1 N4 0.6(3) . .
Cd1 N1 C1 N4 164.6(2) 2_656 .
N2 N1 C1 C2 176.7(3) . .
Cd1 N1 C1 C2 -19.3(5) 2_656 .
N4 C1 C2 C3 97.6(3) . .
N1 C1 C2 C3 -77.8(4) . .
C4 C3 C2 C1 173.3(2) . .
